data_8100038
loop_
_publ_author_name
'Chaichantipyuth, C.'
'Muangsin, N.'
'Chaichit, N.'
'Roengsumran, S.'
'Petsom, A.'
'Watanabe, T.'
'Ishikawa, T.'

_publ_section_title
;
Crystal structure of (--)-hardwickiic acid, C~19~H~27~OCOOH
;
_journal_issue 2
_journal_name_full 'Zeitschrift f\"ur Kristallographie - New Crystal Structures'
_journal_page_first 111
_journal_page_last 113
_journal_volume 219
_journal_year 2004
_chemical_formula_sum 'C20 H28 O3'
_chemical_formula_weight 316.42
_space_group_IT_number 4
_symmetry_cell_setting monoclinic
_symmetry_space_group_name_Hall 'P 2yb'
_symmetry_space_group_name_H-M 'P 1 21 1'
_cell_angle_alpha 90.00
_cell_angle_beta 105.5220(10)
_cell_angle_gamma 90.00
_cell_formula_units_Z 4
_cell_length_a 10.0279(2)
_cell_length_b 11.1076(3)
_cell_length_c 17.0856(4)
_cell_measurement_temperature 293(2)
_cell_volume 1833.68(8)
_diffrn_ambient_temperature 293(2)
_exptl_crystal_density_diffrn 1.146
_cod_original_sg_symbol_H-M 'P 21'
_cod_database_code 8100038

loop_
_symmetry_equiv_pos_as_xyz
'x, y, z'
'-x, y+1/2, -z'

loop_
_atom_site_label
_atom_site_type_symbol
_atom_site_fract_x
_atom_site_fract_y
_atom_site_fract_z
_atom_site_U_iso_or_equiv
_atom_site_adp_type
_atom_site_occupancy
_atom_site_symmetry_multiplicity
_atom_site_Wyckoff_symbol
_atom_site_calc_flag
_atom_site_refinement_flags
_atom_site_disorder_assembly
_atom_site_disorder_group
C1 C -0.7164(3) 0.5658(3) 0.35039(15) 0.0625(6) Uani 1 2 a d . . .
H1A H -0.7806 0.5763 0.2972 0.075 Uiso 1 2 a calc R . .
H1B H -0.7327 0.6296 0.3855 0.075 Uiso 1 2 a calc R . .
C2 C -0.5694(3) 0.5730(3) 0.34362(16) 0.0762(8) Uani 1 2 a d . . .
H2A H -0.5646 0.5342 0.2936 0.091 Uiso 1 2 a calc R . .
H2B H -0.5447 0.6569 0.3405 0.091 Uiso 1 2 a calc R . .
C3 C -0.4676(3) 0.5160(3) 0.41234(14) 0.0655(7) Uani 1 2 a d . . .
H3 H -0.3744 0.5236 0.4142 0.079 Uiso 1 2 a calc R . .
C4 C -0.4991(2) 0.4545(2) 0.47191(12) 0.0532(5) Uani 1 2 a d . . .
C5 C -0.6484(2) 0.4322(2) 0.47463(12) 0.0495(5) Uani 1 2 a d . . .
C6 C -0.6631(2) 0.3037(3) 0.50357(15) 0.0608(6) Uani 1 2 a d . . .
H6A H -0.6166 0.2490 0.4753 0.073 Uiso 1 2 a calc R . .
H6B H -0.6169 0.2984 0.5611 0.073 Uiso 1 2 a calc R . .
C7 C -0.8128(3) 0.2635(3) 0.48967(16) 0.0700(7) Uani 1 2 a d . . .
H7A H -0.8566 0.3123 0.5228 0.084 Uiso 1 2 a calc R . .
H7B H -0.8143 0.1805 0.5071 0.084 Uiso 1 2 a calc R . .
C8 C -0.8963(2) 0.2737(3) 0.40041(16) 0.0644(7) Uani 1 2 a d . . .
H8 H -0.8498 0.2230 0.3688 0.077 Uiso 1 2 a calc R . .
C9 C -0.8952(2) 0.4041(2) 0.36820(14) 0.0556(6) Uani 1 2 a d . . .
C10 C -0.7406(2) 0.4434(2) 0.38532(12) 0.0473(5) Uani 1 2 a d . . .
H10 H -0.7004 0.3854 0.3549 0.057 Uiso 1 2 a calc R . .
C11 C -0.9642(2) 0.4090(3) 0.27476(14) 0.0664(7) Uani 1 2 a d . . .
H11A H -1.0568 0.3762 0.2651 0.080 Uiso 1 2 a calc R . .
H11B H -0.9740 0.4930 0.2589 0.080 Uiso 1 2 a calc R . .
C12 C -0.8940(3) 0.3449(3) 0.21807(16) 0.0821(9) Uani 1 2 a d . . .
H12A H -0.8003 0.3753 0.2276 0.099 Uiso 1 2 a calc R . .
H12B H -0.8881 0.2597 0.2309 0.099 Uiso 1 2 a calc R . .
C13 C -0.9677(3) 0.3604(4) 0.12953(17) 0.0883(11) Uani 1 2 a d . . .
C14 C -0.9518(4) 0.2872(5) 0.0648(2) 0.1092(14) Uani 1 2 a d . . .
H14 H -0.8940 0.2207 0.0689 0.131 Uiso 1 2 a calc R . .
C15 C -1.0355(6) 0.3318(6) -0.0033(2) 0.130(2) Uani 1 2 a d . . .
H15 H -1.0459 0.2991 -0.0547 0.156 Uiso 1 2 a calc R . .
C16 C -1.0595(4) 0.4433(6) 0.0941(2) 0.1266(17) Uani 1 2 a d . . .
H16 H -1.0905 0.5037 0.1226 0.152 Uiso 1 2 a calc R . .
C17 C -1.0421(3) 0.2200(4) 0.3902(2) 0.1021(13) Uani 1 2 a d . . .
H17A H -1.0943 0.2259 0.3344 0.153 Uiso 1 2 a calc R . .
H17B H -1.0886 0.2637 0.4236 0.153 Uiso 1 2 a calc R . .
H17C H -1.0339 0.1369 0.4064 0.153 Uiso 1 2 a calc R . .
C18 C -0.3816(2) 0.4146(3) 0.54109(15) 0.0621(6) Uani 1 2 a d . . .
C19 C -0.6825(3) 0.5248(3) 0.53406(15) 0.0703(7) Uani 1 2 a d . . .
H19A H -0.6727 0.6048 0.5151 0.105 Uiso 1 2 a calc R . .
H19B H -0.6200 0.5141 0.5870 0.105 Uiso 1 2 a calc R . .
H19C H -0.7758 0.5130 0.5370 0.105 Uiso 1 2 a calc R . .
C20 C -0.9827(3) 0.4896(3) 0.40526(17) 0.0766(8) Uani 1 2 a d . . .
H20A H -0.9798 0.5693 0.3839 0.115 Uiso 1 2 a calc R . .
H20B H -0.9462 0.4911 0.4632 0.115 Uiso 1 2 a calc R . .
H20C H -1.0768 0.4618 0.3917 0.115 Uiso 1 2 a calc R . .
O1 O -0.26472(19) 0.3955(3) 0.52239(12) 0.0892(7) Uani 1 2 a d U . .
O2 O -0.39199(17) 0.4008(2) 0.61025(10) 0.0836(6) Uani 1 2 a d . . .
O3 O -1.1036(3) 0.4313(5) 0.01210(18) 0.1599(17) Uani 1 2 a d . . .
C1' C 0.3069(3) 0.5074(2) 0.90683(16) 0.0654(7) Uani 1 2 a d . . .
H1'1 H 0.3734 0.5142 0.9596 0.078 Uiso 1 2 a calc R . .
H1'2 H 0.3370 0.5594 0.8693 0.078 Uiso 1 2 a calc R . .
C2' C 0.1678(3) 0.5474(3) 0.91320(19) 0.0819(9) Uani 1 2 a d . . .
H2'1 H 0.1557 0.5215 0.9651 0.098 Uiso 1 2 a calc R . .
H2'2 H 0.1640 0.6346 0.9118 0.098 Uiso 1 2 a calc R . .
C3' C 0.0519(3) 0.4988(3) 0.84678(16) 0.0703(7) Uani 1 2 a d . . .
H3' H -0.0371 0.5256 0.8441 0.084 Uiso 1 2 a calc R . .
C4' C 0.0664(2) 0.4192(2) 0.79073(13) 0.0552(6) Uani 1 2 a d . . .
C5' C 0.2067(2) 0.3672(2) 0.78926(12) 0.0486(5) Uani 1 2 a d . . .
C6' C 0.1950(3) 0.2329(2) 0.76745(15) 0.0602(6) Uani 1 2 a d . . .
H6'1 H 0.1460 0.1919 0.8015 0.072 Uiso 1 2 a calc R . .
H6'2 H 0.1414 0.2236 0.7114 0.072 Uiso 1 2 a calc R . .
C7' C 0.3364(3) 0.1743(3) 0.77859(15) 0.0693(7) Uani 1 2 a d . . .
H7'1 H 0.3819 0.2115 0.7413 0.083 Uiso 1 2 a calc R . .
H7'2 H 0.3232 0.0898 0.7643 0.083 Uiso 1 2 a calc R . .
C8' C 0.4314(3) 0.1847(2) 0.86532(14) 0.0588(6) Uani 1 2 a d . . .
H8' H 0.3861 0.1409 0.9009 0.071 Uiso 1 2 a calc R . .
C9' C 0.4486(2) 0.3166(2) 0.89574(13) 0.0508(5) Uani 1 2 a d . . .
C10' C 0.3027(2) 0.3769(2) 0.87729(12) 0.0459(5) Uani 1 2 a d . . .
H10' H 0.2539 0.3328 0.9109 0.055 Uiso 1 2 a calc R . .
C11' C 0.5156(2) 0.3184(2) 0.98963(13) 0.0569(6) Uani 1 2 a d . . .
H11C H 0.6005 0.2720 1.0006 0.068 Uiso 1 2 a calc R . .
H11D H 0.5413 0.4009 1.0053 0.068 Uiso 1 2 a calc R . .
C12' C 0.4307(3) 0.2715(3) 1.04442(13) 0.0641(7) Uani 1 2 a d . . .
H12C H 0.3464 0.3185 1.0351 0.077 Uiso 1 2 a calc R . .
H12D H 0.4046 0.1888 1.0297 0.077 Uiso 1 2 a calc R . .
C13' C 0.5056(3) 0.2764(2) 1.13378(14) 0.0629(7) Uani 1 2 a d . . .
C14' C 0.4557(4) 0.2336(3) 1.19888(17) 0.0841(9) Uani 1 2 a d . . .
H14' H 0.3717 0.1952 1.1951 0.101 Uiso 1 2 a calc R . .
C15' C 0.5547(5) 0.2598(4) 1.26724(18) 0.0989(12) Uani 1 2 a d . . .
H15' H 0.5491 0.2408 1.3193 0.119 Uiso 1 2 a calc R . .
C16' C 0.6301(4) 0.3242(4) 1.16836(17) 0.0903(10) Uani 1 2 a d . . .
H16' H 0.6872 0.3581 1.1395 0.108 Uiso 1 2 a calc R . .
C17' C 0.5688(3) 0.1205(3) 0.87062(16) 0.0807(9) Uani 1 2 a d . . .
H17D H 0.6276 0.1268 0.9249 0.121 Uiso 1 2 a calc R . .
H17E H 0.6134 0.1573 0.8335 0.121 Uiso 1 2 a calc R . .
H17F H 0.5514 0.0371 0.8567 0.121 Uiso 1 2 a calc R . .
C18' C -0.0585(2) 0.3911(3) 0.72362(15) 0.0647(7) Uani 1 2 a d . . .
C19' C 0.2573(3) 0.4376(3) 0.72426(15) 0.0707(7) Uani 1 2 a d . . .
H19D H 0.3457 0.4071 0.7220 0.106 Uiso 1 2 a calc R . .
H19E H 0.2657 0.5215 0.7384 0.106 Uiso 1 2 a calc R . .
H19F H 0.1917 0.4280 0.6722 0.106 Uiso 1 2 a calc R . .
C20' C 0.5497(2) 0.3861(3) 0.85815(16) 0.0715(7) Uani 1 2 a d . . .
H20D H 0.5585 0.4674 0.8779 0.107 Uiso 1 2 a calc R . .
H20E H 0.5148 0.3864 0.8001 0.107 Uiso 1 2 a calc R . .
H20F H 0.6387 0.3476 0.8731 0.107 Uiso 1 2 a calc R . .
O1' O -0.17715(19) 0.4053(3) 0.74210(12) 0.1024(9) Uani 1 2 a d U . .
O2' O -0.05479(18) 0.3616(2) 0.65542(11) 0.0823(6) Uani 1 2 a d . . .
O3' O 0.6629(3) 0.3170(3) 1.25104(14) 0.1133(9) Uani 1 2 a d . . .
H1O' H -0.241(5) 0.386(5) 0.701(3) 0.136 Uiso 1 2 a d . . .
H1O H -0.196(4) 0.378(4) 0.570(3) 0.136 Uiso 1 2 a d . . .

loop_
_atom_site_aniso_label
_atom_site_aniso_U_11
_atom_site_aniso_U_22
_atom_site_aniso_U_33
_atom_site_aniso_U_23
_atom_site_aniso_U_13
_atom_site_aniso_U_12
C1 0.0685(15) 0.0649(16) 0.0487(12) 0.0124(11) 0.0061(11) -0.0066(13)
C2 0.0772(18) 0.091(2) 0.0547(14) 0.0141(14) 0.0075(12) -0.0301(15)
C3 0.0540(13) 0.091(2) 0.0499(13) -0.0057(13) 0.0107(10) -0.0240(13)
C4 0.0471(11) 0.0676(15) 0.0412(11) -0.0044(10) 0.0052(9) -0.0111(10)
C5 0.0443(11) 0.0611(15) 0.0388(10) 0.0036(10) 0.0037(8) -0.0034(10)
C6 0.0454(12) 0.0691(16) 0.0599(14) 0.0209(12) 0.0001(10) -0.0070(11)
C7 0.0560(14) 0.0768(18) 0.0700(16) 0.0292(14) 0.0044(12) -0.0091(13)
C8 0.0447(12) 0.0701(17) 0.0715(16) 0.0132(13) 0.0036(11) -0.0090(11)
C9 0.0409(10) 0.0671(16) 0.0546(12) 0.0128(11) 0.0055(9) 0.0028(10)
C10 0.0404(10) 0.0580(13) 0.0412(10) 0.0030(9) 0.0070(8) -0.0016(9)
C11 0.0443(12) 0.087(2) 0.0590(14) 0.0144(13) -0.0008(10) -0.0041(13)
C12 0.0715(17) 0.108(3) 0.0553(15) -0.0033(15) -0.0035(12) -0.0015(16)
C13 0.0638(17) 0.139(3) 0.0554(15) 0.0036(18) 0.0040(13) -0.0297(18)
C14 0.107(3) 0.154(4) 0.069(2) -0.012(2) 0.0278(19) -0.060(3)
C15 0.126(4) 0.205(6) 0.056(2) -0.007(3) 0.017(2) -0.076(4)
C16 0.101(3) 0.202(5) 0.0621(19) 0.018(3) -0.0028(18) 0.005(3)
C17 0.0585(17) 0.127(3) 0.105(2) 0.034(2) -0.0055(16) -0.0343(19)
C18 0.0459(12) 0.0816(18) 0.0522(13) -0.0046(12) 0.0018(10) -0.0098(12)
C19 0.0715(16) 0.093(2) 0.0474(13) -0.0051(13) 0.0169(12) 0.0028(15)
C20 0.0576(15) 0.100(2) 0.0730(17) 0.0128(16) 0.0191(13) 0.0203(15)
O1 0.0487(10) 0.151(2) 0.0615(11) -0.0068(13) 0.0034(8) 0.0080(12)
O2 0.0513(9) 0.143(2) 0.0476(9) 0.0129(11) -0.0016(7) -0.0080(11)
O3 0.122(3) 0.268(5) 0.0714(18) 0.034(3) -0.0062(16) -0.020(3)
C1' 0.0578(14) 0.0573(15) 0.0687(15) -0.0104(12) -0.0047(12) -0.0016(12)
C2' 0.0683(17) 0.078(2) 0.086(2) -0.0264(16) -0.0026(14) 0.0108(15)
C3' 0.0514(14) 0.0817(19) 0.0683(16) -0.0049(14) -0.0005(12) 0.0131(13)
C4' 0.0467(11) 0.0686(16) 0.0441(11) 0.0014(11) 0.0013(9) 0.0000(11)
C5' 0.0468(11) 0.0532(13) 0.0413(10) 0.0024(9) 0.0038(8) -0.0020(10)
C6' 0.0598(14) 0.0635(16) 0.0501(13) -0.0104(11) 0.0022(10) -0.0041(12)
C7' 0.0754(17) 0.0697(17) 0.0555(14) -0.0100(13) 0.0048(12) 0.0145(14)
C8' 0.0666(15) 0.0601(15) 0.0478(12) 0.0023(10) 0.0120(11) 0.0113(12)
C9' 0.0439(11) 0.0601(14) 0.0454(11) 0.0038(10) 0.0068(9) -0.0003(10)
C10' 0.0425(10) 0.0508(13) 0.0403(10) 0.0024(9) 0.0038(8) -0.0025(9)
C11' 0.0465(12) 0.0662(16) 0.0503(12) 0.0018(11) -0.0005(9) 0.0055(11)
C12' 0.0588(14) 0.0819(19) 0.0444(12) 0.0042(12) 0.0015(10) 0.0025(13)
C13' 0.0679(16) 0.0695(17) 0.0447(12) 0.0021(11) 0.0036(11) 0.0242(13)
C14' 0.097(2) 0.103(2) 0.0553(16) 0.0057(15) 0.0249(15) 0.0324(19)
C15' 0.125(3) 0.120(3) 0.0478(16) 0.0084(17) 0.0162(18) 0.047(3)
C16' 0.085(2) 0.111(3) 0.0553(16) 0.0049(16) -0.0133(14) 0.0086(19)
C17' 0.085(2) 0.095(2) 0.0563(15) 0.0030(15) 0.0083(13) 0.0349(17)
C18' 0.0468(12) 0.0876(19) 0.0537(13) 0.0040(13) 0.0034(10) -0.0007(13)
C19' 0.0625(15) 0.092(2) 0.0531(14) 0.0212(14) 0.0077(11) -0.0005(14)
C20' 0.0497(13) 0.094(2) 0.0705(16) 0.0162(15) 0.0146(11) -0.0051(14)
O1' 0.0452(10) 0.196(3) 0.0588(11) -0.0070(15) 0.0024(8) -0.0058(14)
O2' 0.0525(10) 0.1305(19) 0.0539(10) -0.0138(11) -0.0032(8) 0.0056(10)
O3' 0.115(2) 0.140(2) 0.0595(13) -0.0017(14) -0.0195(13) 0.0225(18)

loop_
_geom_bond_atom_site_label_1
_geom_bond_atom_site_label_2
_geom_bond_distance
_geom_bond_site_symmetry_2
_geom_bond_publ_flag
C1 C2 1.512(4) . ?
C1 C10 1.530(3) . ?
C2 C3 1.476(4) . ?
C3 C4 1.332(3) . ?
C4 C18 1.496(3) . ?
C4 C5 1.530(3) . ?
C5 C6 1.530(3) . ?
C5 C19 1.547(3) . ?
C5 C10 1.563(3) . ?
C6 C7 1.523(3) . ?
C7 C8 1.535(3) . ?
C8 C17 1.545(4) . ?
C8 C9 1.551(4) . ?
C9 C20 1.540(4) . ?
C9 C10 1.561(3) . ?
C9 C11 1.562(3) . ?
C11 C12 1.518(4) . ?
C12 C13 1.505(4) . ?
C13 C16 1.328(6) . ?
C13 C14 1.415(5) . ?
C14 C15 1.334(6) . ?
C15 O3 1.361(7) . ?
C16 O3 1.358(5) . ?
C18 O2 1.223(3) . ?
C18 O1 1.312(3) . ?
C1' C2' 1.496(4) . ?
C1' C10' 1.531(4) . ?
C2' C3' 1.491(4) . ?
C3' C4' 1.339(4) . ?
C4' C18' 1.488(3) . ?
C4' C5' 1.527(3) . ?
C5' C6' 1.535(4) . ?
C5' C19' 1.550(3) . ?
C5' C10' 1.557(3) . ?
C6' C7' 1.525(4) . ?
C7' C8' 1.537(3) . ?
C8' C17' 1.533(4) . ?
C8' C9' 1.548(4) . ?
C9' C20' 1.544(3) . ?
C9' C10' 1.563(3) . ?
C9' C11' 1.565(3) . ?
C11' C12' 1.516(4) . ?
C12' C13' 1.511(3) . ?
C13' C16' 1.339(4) . ?
C13' C14' 1.419(4) . ?
C14' C15' 1.347(5) . ?
C15' O3' 1.348(5) . ?
C16' O3' 1.364(4) . ?
C18' O2' 1.221(3) . ?
C18' O1' 1.320(3) . ?

loop_
_cod_related_entry_id
_cod_related_entry_database
_cod_related_entry_code
1 ChemSpider 22913782
